data_9005460
loop_
_publ_author_name
'Sarp, H.'
'Cerny, R.'

_publ_section_title
;Rollandite, Cu3(AsO4)2.4H2O, a new mineral: its description and crystal
 structure
;
_journal_name_full 'European Journal of Mineralogy'
_journal_page_first 1045
_journal_page_last 1050
_journal_volume 12
_journal_year 2000
_chemical_formula_sum 'As2 Cu3 H8 O12'
_chemical_name_mineral Rollandite
_space_group_IT_number 62
_symmetry_space_group_name_Hall '-P 2ac 2n'
_symmetry_space_group_name_H-M 'P n m a'
_cell_angle_alpha 90
_cell_angle_beta 90
_cell_angle_gamma 90
_cell_formula_units_Z 4
_cell_length_a 5.6906
_cell_length_b 17.061
_cell_length_c 9.732
_cell_volume 944.854
_database_code_amcsd 0006846
_exptl_crystal_density_diffrn 3.773
_cod_original_formula_sum 'Cu3 As2 O12 H8'
_cod_database_code 9005460

loop_
_space_group_symop_operation_xyz
x,y,z
x,1/2-y,z
-x,1/2+y,-z
1/2-x,1/2+y,1/2+z
1/2+x,1/2-y,1/2-z
1/2+x,y,1/2-z
1/2-x,-y,1/2+z
-x,-y,-z

loop_
_atom_site_label
_atom_site_fract_x
_atom_site_fract_y
_atom_site_fract_z
_atom_site_U_iso_or_equiv
_atom_site_type_symbol
_atom_site_attached_hydrogens
Cu1 0.42640 0.51379 0.35100 0.00990 Cu 0
Cu2 0.02300 0.25000 0.22140 0.00720 Cu 0
As 0.36490 0.10323 0.10043 0.00610 As 0
O1 0.01900 0.14630 0.52310 0.01300 O 0
O2 0.02400 0.03510 0.31880 0.00900 O 0
O3 0.11600 0.06110 0.03650 0.01000 O 0
Wat4 0.27500 0.59620 0.23860 0.01100 O 2
O5 0.28000 0.17450 0.21500 0.00800 O 0
Wat6 0.21400 0.25000 0.82300 0.02500 O 2
Wat7 0.36000 0.25000 0.48470 0.01100 O 2

loop_
_cod_changelog_entry_id
_cod_changelog_entry_author
_cod_changelog_entry_date
_cod_changelog_entry_text
1
;cod-tools version 3.8.0
Id: cif_guess_AMCSD_atom_types 9574 2023-05-10 09:00:05Z saulius
;
2023-05-10T18:50:05+03:00
;Derived atom types and hydrogen counts
from atom names that follow the AMCSD naming convention
(Wat == water, O-H == hydroxyl).
;

loop_
_cod_related_entry_id
_cod_related_entry_database
_cod_related_entry_code
1 AMCSD 0006846
